data_7038681
loop_
_publ_author_name
'Hong, Jianquan'
'Li, Zhenhua'
'Chen, Zhening'
'Weng, Linhong'
'Zhou, Xigeng'
'Zhang, Lixin'

_publ_section_title
;
 Small molecule activation by mixed methyl/methylidene rare earth metal
 complexes.
;
_journal_issue 15
_journal_name_full 'Dalton transactions (Cambridge, England : 2003)'
_journal_page_first 6641
_journal_page_last 6649
_journal_paper_doi 10.1039/c6dt00314a
_journal_volume 45
_journal_year 2016
_chemical_formula_sum 'C112 H133 Er3 N6'
_chemical_formula_weight 2065.02
_chemical_name_systematic
; 
 ? 
;
_space_group_IT_number 2
_symmetry_cell_setting triclinic
_symmetry_space_group_name_Hall '-P 1'
_symmetry_space_group_name_H-M 'P -1'
_atom_sites_solution_hydrogens geom
_atom_sites_solution_primary direct
_atom_sites_solution_secondary difmap
_audit_creation_method SHELXL-97
_audit_update_record
;
2015-06-09 deposited with the CCDC.
2016-03-02 downloaded from the CCDC.
;
_cell_angle_alpha 77.147(2)
_cell_angle_beta 75.721(2)
_cell_angle_gamma 61.442(2)
_cell_formula_units_Z 2
_cell_length_a 17.8983(19)
_cell_length_b 18.311(2)
_cell_length_c 22.046(3)
_cell_measurement_reflns_used 9389
_cell_measurement_temperature 296(2)
_cell_measurement_theta_max 27.25
_cell_measurement_theta_min 2.20
_cell_volume 6103.6(13)
_computing_cell_refinement 'Bruker SAINT'
_computing_data_collection 'Bruker APEX2'
_computing_data_reduction 'Bruker SAINT'
_computing_molecular_graphics 'Bruker SHELXTL'
_computing_publication_material 'Bruker SHELXTL'
_computing_structure_refinement 'SHELXL-97 (Sheldrick, 1997)'
_computing_structure_solution 'SHELXS-97 (Sheldrick, 1990)'
_diffrn_ambient_temperature 296(2)
_diffrn_measured_fraction_theta_full 0.987
_diffrn_measured_fraction_theta_max 0.987
_diffrn_measurement_device_type 'Bruker APEX-II CCD'
_diffrn_measurement_method '\f and \w scans'
_diffrn_radiation_monochromator graphite
_diffrn_radiation_source 'fine-focus sealed tube'
_diffrn_radiation_type MoK\a
_diffrn_radiation_wavelength 0.71073
_diffrn_reflns_av_R_equivalents 0.0399
_diffrn_reflns_av_sigmaI/netI 0.0802
_diffrn_reflns_limit_h_max 20
_diffrn_reflns_limit_h_min -21
_diffrn_reflns_limit_k_max 18
_diffrn_reflns_limit_k_min -21
_diffrn_reflns_limit_l_max 26
_diffrn_reflns_limit_l_min -26
_diffrn_reflns_number 36623
_diffrn_reflns_theta_full 25.10
_diffrn_reflns_theta_max 25.10
_diffrn_reflns_theta_min 0.96
_diffrn_standards_number 0
_exptl_absorpt_coefficient_mu 2.084
_exptl_absorpt_correction_T_max 0.8510
_exptl_absorpt_correction_T_min 0.7881
_exptl_absorpt_correction_type multi-scan
_exptl_absorpt_process_details sadabs
_exptl_crystal_colour pink
_exptl_crystal_density_diffrn 1.124
_exptl_crystal_density_method 'not measured'
_exptl_crystal_description block
_exptl_crystal_F_000 2102
_exptl_crystal_size_max 0.12
_exptl_crystal_size_mid 0.10
_exptl_crystal_size_min 0.08
_platon_squeeze_details
;
;
_refine_diff_density_max 3.677
_refine_diff_density_min -2.029
_refine_diff_density_rms 0.217
_refine_ls_extinction_method none
_refine_ls_goodness_of_fit_ref 1.002
_refine_ls_hydrogen_treatment constr
_refine_ls_matrix_type full
_refine_ls_number_parameters 1066
_refine_ls_number_reflns 21457
_refine_ls_number_restraints 46
_refine_ls_restrained_S_all 1.003
_refine_ls_R_factor_all 0.0877
_refine_ls_R_factor_gt 0.0566
_refine_ls_shift/su_max 0.001
_refine_ls_shift/su_mean 0.000
_refine_ls_structure_factor_coef Fsqd
_refine_ls_weighting_details 'calc w=1/[\s^2^(Fo^2^)+(0.0650P)^2^+67.2709P] where P=(Fo^2^+2Fc^2^)/3'
_refine_ls_weighting_scheme calc
_refine_ls_wR_factor_gt 0.1529
_refine_ls_wR_factor_ref 0.1758
_reflns_number_gt 14412
_reflns_number_total 21457
_reflns_threshold_expression >2sigma(I)
_cod_data_source_file c6dt00314a2.cif
_cod_data_source_block mo_30312b
_cod_depositor_comments
;
The following automatic conversions were performed:

'_symmetry_cell_setting' value 'Triclinic' changed to 'triclinic'
according to
/usr/data/users/saulius/crontab/automatic-downloads/rss-feeds/RSC/lib/dictionaries/cif_core.dic
dictionary named 'cif_core.dic' version 2.4.2 from 2011-04-26.

Automatic conversion script
Id: cif_fix_values 4268 2015-11-12 08:31:59Z antanas 

 Adding full bibliography for 7038677--7038681.cif.
;
_cod_original_cell_volume 6103.7(12)
_cod_original_sg_symbol_H-M P-1
_cod_database_code 7038681

loop_
_symmetry_equiv_pos_as_xyz
'x, y, z'
'-x, -y, -z'

loop_
_atom_site_label
_atom_site_type_symbol
_atom_site_fract_x
_atom_site_fract_y
_atom_site_fract_z
_atom_site_U_iso_or_equiv
_atom_site_adp_type
_atom_site_occupancy
_atom_site_symmetry_multiplicity
_atom_site_calc_flag
_atom_site_refinement_flags
Er1 Er 0.27113(3) 0.55891(2) 0.26001(2) 0.03016(12) Uani 1 1 d .
Er2 Er 0.31251(2) 0.71459(2) 0.25593(2) 0.02811(12) Uani 1 1 d .
Er3 Er 0.11520(2) 0.74470(3) 0.26497(2) 0.03093(12) Uani 1 1 d .
N1 N 0.3023(5) 0.4263(5) 0.2364(4) 0.0347(19) Uani 1 1 d .
N2 N 0.3052(4) 0.4401(4) 0.3327(4) 0.0278(17) Uani 1 1 d .
N3 N 0.4270(5) 0.7536(5) 0.2218(3) 0.0305(17) Uani 1 1 d .
N4 N 0.3561(4) 0.7667(4) 0.3209(3) 0.0232(15) Uani 1 1 d .
N5 N -0.0177(4) 0.8133(4) 0.3231(3) 0.0212(15) Uani 1 1 d .
N6 N -0.0083(4) 0.8406(4) 0.2172(3) 0.0247(15) Uani 1 1 d .
C1 C 0.2227(6) 0.6585(5) 0.3302(4) 0.0276(19) Uani 1 1 d .
C2 C 0.2360(6) 0.6966(6) 0.1752(4) 0.037(2) Uani 1 1 d .
C3 C 0.4105(6) 0.5708(6) 0.2291(6) 0.048(3) Uani 1 1 d .
C4 C 0.1736(9) 0.8465(8) 0.2570(7) 0.068(4) Uani 1 1 d .
C5 C 0.1171(6) 0.6120(6) 0.2478(5) 0.038(2) Uani 1 1 d .
C6 C 0.3182(5) 0.3885(5) 0.2922(4) 0.0275(19) Uani 1 1 d .
C7 C 0.3547(6) 0.2924(5) 0.3096(5) 0.031(2) Uani 1 1 d .
C8 C 0.4144(6) 0.2414(6) 0.2677(5) 0.035(2) Uani 1 1 d .
H8A H 0.4328 0.2644 0.2284 0.042 Uiso 1 1 calc R
C9 C 0.4487(7) 0.1554(6) 0.2824(6) 0.048(3) Uani 1 1 d .
H9A H 0.4890 0.1207 0.2528 0.058 Uiso 1 1 calc R
C10 C 0.4233(6) 0.1216(6) 0.3406(5) 0.041(3) Uani 1 1 d .
H10A H 0.4465 0.0638 0.3508 0.050 Uiso 1 1 calc R
C11 C 0.3658(6) 0.1711(6) 0.3823(6) 0.044(3) Uani 1 1 d .
H11A H 0.3504 0.1474 0.4223 0.053 Uiso 1 1 calc R
C12 C 0.3267(6) 0.2598(6) 0.3677(5) 0.035(2) Uani 1 1 d .
H12A H 0.2838 0.2943 0.3964 0.042 Uiso 1 1 calc R
C13 C 0.2910(6) 0.3929(5) 0.1883(4) 0.032(2) Uani 1 1 d .
C14 C 0.2259(6) 0.3671(6) 0.1987(5) 0.040(2) Uani 1 1 d .
C15 C 0.2123(8) 0.3425(8) 0.1493(6) 0.059(3) Uani 1 1 d .
H15A H 0.1682 0.3270 0.1557 0.071 Uiso 1 1 calc R
C16 C 0.2625(9) 0.3402(9) 0.0907(6) 0.069(4) Uani 1 1 d .
H16A H 0.2518 0.3236 0.0582 0.083 Uiso 1 1 calc R
C17 C 0.3298(8) 0.3629(8) 0.0798(6) 0.060(3) Uani 1 1 d .
H17A H 0.3644 0.3600 0.0404 0.072 Uiso 1 1 calc R
C18 C 0.3443(7) 0.3895(7) 0.1279(5) 0.043(2) Uani 1 1 d .
C19 C 0.1692(7) 0.3667(8) 0.2595(6) 0.054(3) Uani 1 1 d .
H19A H 0.1860 0.3866 0.2892 0.064 Uiso 1 1 calc R
C20 C 0.1717(8) 0.2819(8) 0.2892(6) 0.059(3) Uani 1 1 d .
H20A H 0.2296 0.2422 0.2950 0.089 Uiso 1 1 calc R
H20B H 0.1525 0.2623 0.2620 0.089 Uiso 1 1 calc R
H20C H 0.1344 0.2878 0.3294 0.089 Uiso 1 1 calc R
C21 C 0.0715(6) 0.4289(9) 0.2537(6) 0.064(4) Uani 1 1 d .
H21A H 0.0665 0.4835 0.2358 0.095 Uiso 1 1 calc R
H21B H 0.0368 0.4320 0.2948 0.095 Uiso 1 1 calc R
H21C H 0.0522 0.4087 0.2270 0.095 Uiso 1 1 calc R
C22 C 0.4137(8) 0.4162(8) 0.1148(5) 0.056(3) Uani 1 1 d .
H22A H 0.4229 0.4197 0.1559 0.067 Uiso 1 1 calc R
C23 C 0.4953(11) 0.3579(12) 0.0847(13) 0.161(12) Uani 1 1 d .
H23A H 0.5101 0.3029 0.1074 0.242 Uiso 1 1 calc R
H23B H 0.5389 0.3744 0.0843 0.242 Uiso 1 1 calc R
H23C H 0.4915 0.3574 0.0421 0.242 Uiso 1 1 calc R
C24 C 0.3960(12) 0.4985(10) 0.0774(10) 0.112(7) Uani 1 1 d .
H24A H 0.4440 0.5102 0.0734 0.168 Uiso 1 1 calc R
H24B H 0.3450 0.5410 0.0982 0.168 Uiso 1 1 calc R
H24C H 0.3873 0.4979 0.0363 0.168 Uiso 1 1 calc R
C25 C 0.3226(5) 0.4128(5) 0.3961(5) 0.029(2) Uani 1 1 d .
C26 C 0.4047(6) 0.3655(5) 0.4106(5) 0.030(2) Uani 1 1 d .
C27 C 0.4163(6) 0.3426(6) 0.4728(5) 0.039(2) Uani 1 1 d .
H27A H 0.4720 0.3114 0.4819 0.047 Uiso 1 1 calc R
C28 C 0.3475(6) 0.3646(6) 0.5222(5) 0.041(2) Uani 1 1 d .
H28A H 0.3565 0.3457 0.5638 0.049 Uiso 1 1 calc R
C29 C 0.2643(7) 0.4159(6) 0.5082(5) 0.041(2) Uani 1 1 d .
H29A H 0.2178 0.4331 0.5409 0.049 Uiso 1 1 calc R
C30 C 0.2496(6) 0.4420(5) 0.4447(4) 0.028(2) Uani 1 1 d .
C31 C 0.4870(6) 0.3441(6) 0.3586(5) 0.037(2) Uani 1 1 d .
H31A H 0.4684 0.3569 0.3177 0.044 Uiso 1 1 calc R
C32 C 0.5484(6) 0.2512(6) 0.3672(6) 0.048(3) Uani 1 1 d .
H32A H 0.5984 0.2394 0.3351 0.072 Uiso 1 1 calc R
H32B H 0.5200 0.2194 0.3640 0.072 Uiso 1 1 calc R
H32C H 0.5654 0.2362 0.4080 0.072 Uiso 1 1 calc R
C33 C 0.5280(7) 0.3988(7) 0.3582(6) 0.053(3) Uani 1 1 d .
H33A H 0.4863 0.4565 0.3530 0.079 Uiso 1 1 calc R
H33B H 0.5755 0.3885 0.3240 0.079 Uiso 1 1 calc R
H33C H 0.5485 0.3864 0.3974 0.079 Uiso 1 1 calc R
C34 C 0.1594(6) 0.4968(6) 0.4307(5) 0.032(2) Uani 1 1 d .
H34A H 0.1628 0.5255 0.3877 0.038 Uiso 1 1 calc R
C35 C 0.1100(6) 0.4442(6) 0.4354(5) 0.040(2) Uani 1 1 d .
H35A H 0.1417 0.4024 0.4070 0.060 Uiso 1 1 calc R
H35B H 0.0538 0.4805 0.4242 0.060 Uiso 1 1 calc R
H35C H 0.1041 0.4174 0.4777 0.060 Uiso 1 1 calc R
C36 C 0.1046(7) 0.5648(7) 0.4775(6) 0.052(3) Uani 1 1 d .
H36A H 0.1331 0.5986 0.4753 0.078 Uiso 1 1 calc R
H36B H 0.0988 0.5375 0.5197 0.078 Uiso 1 1 calc R
H36C H 0.0484 0.5997 0.4660 0.078 Uiso 1 1 calc R
C37 C 0.4181(6) 0.7801(6) 0.2757(4) 0.030(2) Uani 1 1 d .
C38 C 0.4683(6) 0.8205(6) 0.2854(5) 0.032(2) Uani 1 1 d .
C39 C 0.4865(7) 0.8780(6) 0.2374(5) 0.040(2) Uani 1 1 d .
H39A H 0.4668 0.8918 0.1992 0.048 Uiso 1 1 calc R
C40 C 0.5340(7) 0.9130(7) 0.2483(6) 0.047(3) Uani 1 1 d .
H40A H 0.5462 0.9509 0.2169 0.056 Uiso 1 1 calc R
C41 C 0.5640(7) 0.8937(6) 0.3041(5) 0.043(3) Uani 1 1 d .
H41A H 0.5943 0.9198 0.3109 0.051 Uiso 1 1 calc R
C42 C 0.5487(6) 0.8348(6) 0.3503(5) 0.040(2) Uani 1 1 d .
H42A H 0.5719 0.8188 0.3873 0.049 Uiso 1 1 calc R
C43 C 0.4992(6) 0.7999(6) 0.3414(5) 0.038(2) Uani 1 1 d .
H43A H 0.4866 0.7626 0.3733 0.045 Uiso 1 1 calc R
C44 C 0.4880(7) 0.7535(7) 0.1671(5) 0.046(3) Uani 1 1 d .
C45 C 0.5781(9) 0.7040(8) 0.1700(7) 0.068(4) Uani 1 1 d .
C46 C 0.6357(9) 0.7069(10) 0.1159(9) 0.081(5) Uani 1 1 d .
H46A H 0.6943 0.6797 0.1180 0.098 Uiso 1 1 calc R
C47 C 0.6109(14) 0.7464(13) 0.0618(9) 0.111(8) Uani 1 1 d .
H47A H 0.6519 0.7433 0.0258 0.134 Uiso 1 1 calc R
C48 C 0.5168(13) 0.7968(11) 0.0574(6) 0.088(5) Uani 1 1 d .
H48A H 0.4972 0.8286 0.0203 0.105 Uiso 1 1 calc R
C49 C 0.4614(9) 0.7921(9) 0.1126(6) 0.062(3) Uani 1 1 d .
C50 C 0.6125(7) 0.6498(8) 0.2271(8) 0.067(4) Uani 1 1 d .
H50A H 0.5632 0.6622 0.2615 0.081 Uiso 1 1 calc R
C51 C 0.6806(8) 0.6630(9) 0.2493(10) 0.105(7) Uani 1 1 d .
H51A H 0.6571 0.7205 0.2561 0.157 Uiso 1 1 calc R
H51B H 0.7313 0.6494 0.2176 0.157 Uiso 1 1 calc R
H51C H 0.6955 0.6274 0.2880 0.157 Uiso 1 1 calc R
C52 C 0.6481(9) 0.5577(8) 0.2200(11) 0.113(7) Uani 1 1 d .
H52A H 0.6064 0.5494 0.2060 0.170 Uiso 1 1 calc R
H52B H 0.6602 0.5245 0.2600 0.170 Uiso 1 1 calc R
H52C H 0.7002 0.5411 0.1897 0.170 Uiso 1 1 calc R
C53 C 0.3652(12) 0.8407(11) 0.1065(6) 0.090(6) Uani 1 1 d .
H53A H 0.3338 0.8213 0.1442 0.108 Uiso 1 1 calc R
C54 C 0.3295(10) 0.9359(9) 0.1062(7) 0.079(4) Uani 1 1 d .
H54A H 0.3417 0.9463 0.1426 0.118 Uiso 1 1 calc R
H54B H 0.2682 0.9625 0.1072 0.118 Uiso 1 1 calc R
H54C H 0.3562 0.9582 0.0687 0.118 Uiso 1 1 calc R
C55 C 0.3486(15) 0.8174(15) 0.0484(6) 0.150(11) Uani 1 1 d .
H55A H 0.3710 0.7577 0.0517 0.225 Uiso 1 1 calc R
H55B H 0.3770 0.8368 0.0102 0.225 Uiso 1 1 calc R
H55C H 0.2878 0.8435 0.0478 0.225 Uiso 1 1 calc R
C56 C 0.3277(5) 0.7962(5) 0.3821(4) 0.0255(19) Uani 1 1 d .
C57 C 0.2868(5) 0.8823(6) 0.3901(4) 0.031(2) Uani 1 1 d .
C58 C 0.2618(6) 0.9018(6) 0.4505(5) 0.039(2) Uani 1 1 d .
H58A H 0.2353 0.9579 0.4567 0.047 Uiso 1 1 calc R
C59 C 0.2736(7) 0.8434(7) 0.5017(5) 0.049(3) Uani 1 1 d .
H59A H 0.2570 0.8593 0.5420 0.059 Uiso 1 1 calc R
C60 C 0.3110(6) 0.7592(6) 0.4933(5) 0.040(2) Uani 1 1 d .
H60A H 0.3177 0.7193 0.5287 0.048 Uiso 1 1 calc R
C61 C 0.3381(6) 0.7331(6) 0.4349(4) 0.029(2) Uani 1 1 d .
C62 C 0.2647(6) 0.9535(6) 0.3364(5) 0.040(2) Uani 1 1 d .
H62A H 0.2890 0.9293 0.2965 0.048 Uiso 1 1 calc R
C63 C 0.3046(8) 1.0106(7) 0.3379(6) 0.055(3) Uani 1 1 d .
H63A H 0.3659 0.9782 0.3355 0.082 Uiso 1 1 calc R
H63B H 0.2807 1.0357 0.3764 0.082 Uiso 1 1 calc R
H63C H 0.2924 1.0537 0.3026 0.082 Uiso 1 1 calc R
C64 C 0.1673(6) 1.0060(7) 0.3390(6) 0.053(3) Uani 1 1 d .
H64A H 0.1420 0.9708 0.3371 0.080 Uiso 1 1 calc R
H64B H 0.1561 1.0493 0.3038 0.080 Uiso 1 1 calc R
H64C H 0.1425 1.0309 0.3776 0.080 Uiso 1 1 calc R
C65 C 0.3773(7) 0.6420(6) 0.4277(5) 0.042(2) Uani 1 1 d .
H65A H 0.3681 0.6381 0.3867 0.050 Uiso 1 1 calc R
C66 C 0.4767(7) 0.5989(7) 0.4271(7) 0.062(4) Uani 1 1 d .
H66A H 0.5021 0.6303 0.3964 0.093 Uiso 1 1 calc R
H66B H 0.5014 0.5429 0.4166 0.093 Uiso 1 1 calc R
H66C H 0.4877 0.5970 0.4681 0.093 Uiso 1 1 calc R
C67 C 0.3371(8) 0.5922(7) 0.4788(6) 0.055(3) Uani 1 1 d .
H67A H 0.2760 0.6178 0.4791 0.082 Uiso 1 1 calc R
H67B H 0.3478 0.5924 0.5193 0.082 Uiso 1 1 calc R
H67C H 0.3624 0.5356 0.4696 0.082 Uiso 1 1 calc R
C68 C -0.0597(6) 0.8606(5) 0.2745(4) 0.028(2) Uani 1 1 d .
C69 C -0.1480(5) 0.9260(6) 0.2812(4) 0.029(2) Uani 1 1 d .
C70 C -0.1733(6) 0.9863(6) 0.3216(5) 0.039(2) Uani 1 1 d .
H70A H -0.1337 0.9835 0.3437 0.046 Uiso 1 1 calc R
C71 C -0.2563(6) 1.0493(6) 0.3286(6) 0.050(3) Uani 1 1 d .
H71A H -0.2728 1.0882 0.3561 0.060 Uiso 1 1 calc R
C72 C -0.3143(7) 1.0554(7) 0.2958(5) 0.048(3) Uani 1 1 d .
H72A H -0.3699 1.0990 0.3006 0.058 Uiso 1 1 calc R
C73 C -0.2923(5) 0.9984(6) 0.2558(5) 0.036(2) Uani 1 1 d .
H73A H -0.3325 1.0029 0.2335 0.044 Uiso 1 1 calc R
C74 C -0.2109(6) 0.9350(6) 0.2491(5) 0.034(2) Uani 1 1 d .
H74A H -0.1964 0.8960 0.2222 0.041 Uiso 1 1 calc R
C75 C -0.0676(5) 0.8104(5) 0.3864(4) 0.0271(19) Uani 1 1 d .
C76 C -0.1218(5) 0.7702(5) 0.4003(5) 0.031(2) Uani 1 1 d .
C77 C -0.1606(6) 0.7631(7) 0.4614(5) 0.048(3) Uani 1 1 d .
H77A H -0.1968 0.7374 0.4714 0.057 Uiso 1 1 calc R
C78 C -0.1489(8) 0.7919(8) 0.5087(5) 0.057(3) Uani 1 1 d .
H78A H -0.1784 0.7877 0.5494 0.069 Uiso 1 1 calc R
C79 C -0.0939(8) 0.8268(8) 0.4958(5) 0.054(3) Uani 1 1 d .
H79A H -0.0836 0.8437 0.5284 0.065 Uiso 1 1 calc R
C80 C -0.0527(6) 0.8378(6) 0.4346(4) 0.031(2) Uani 1 1 d .
C81 C -0.1328(6) 0.7333(6) 0.3503(5) 0.041(2) Uani 1 1 d .
H81A H -0.1080 0.7523 0.3088 0.049 Uiso 1 1 calc R
C82 C -0.2292(7) 0.7612(9) 0.3512(7) 0.066(4) Uani 1 1 d .
H82A H -0.2350 0.7379 0.3187 0.099 Uiso 1 1 calc R
H82B H -0.2591 0.8212 0.3440 0.099 Uiso 1 1 calc R
H82C H -0.2535 0.7418 0.3915 0.099 Uiso 1 1 calc R
C83 C -0.0866(7) 0.6390(7) 0.3620(6) 0.054(3) Uani 1 1 d .
H83A H -0.0263 0.6212 0.3605 0.081 Uiso 1 1 calc R
H83B H -0.0937 0.6156 0.3302 0.081 Uiso 1 1 calc R
H83C H -0.1103 0.6201 0.4028 0.081 Uiso 1 1 calc R
C84 C 0.0084(7) 0.8786(7) 0.4215(5) 0.039(2) Uani 1 1 d .
H84A H 0.0276 0.8848 0.3759 0.047 Uiso 1 1 calc R
C85 C -0.0370(8) 0.9659(8) 0.4433(6) 0.063(3) Uani 1 1 d .
H85A H 0.0030 0.9894 0.4341 0.094 Uiso 1 1 calc R
H85B H -0.0573 0.9614 0.4879 0.094 Uiso 1 1 calc R
H85C H -0.0849 1.0015 0.4215 0.094 Uiso 1 1 calc R
C86 C 0.0870(7) 0.8249(8) 0.4525(6) 0.055(3) Uani 1 1 d .
H86A H 0.1158 0.7703 0.4388 0.082 Uiso 1 1 calc R
H86B H 0.0699 0.8199 0.4975 0.082 Uiso 1 1 calc R
H86C H 0.1254 0.8503 0.4410 0.082 Uiso 1 1 calc R
C87 C -0.0381(6) 0.8883(7) 0.1590(5) 0.039(2) Uani 1 1 d .
C88 C -0.0462(6) 0.9703(7) 0.1389(5) 0.041(2) Uani 1 1 d .
C89 C -0.0741(8) 1.0098(8) 0.0833(5) 0.055(3) Uani 1 1 d .
H89A H -0.0800 1.0639 0.0703 0.066 Uiso 1 1 calc R
C90 C -0.0946(8) 0.9734(9) 0.0446(5) 0.058(3) Uani 1 1 d .
H90A H -0.1155 1.0031 0.0075 0.069 Uiso 1 1 calc R
C91 C -0.0828(8) 0.8934(10) 0.0629(5) 0.061(4) Uani 1 1 d .
H91A H -0.0915 0.8672 0.0356 0.073 Uiso 1 1 calc R
C92 C -0.0577(7) 0.8470(7) 0.1222(5) 0.045(3) Uani 1 1 d .
C93 C -0.0221(7) 1.0121(7) 0.1759(5) 0.045(3) Uani 1 1 d .
H93A H -0.0101 0.9773 0.2164 0.054 Uiso 1 1 calc R
C94 C -0.0899(11) 1.0965(8) 0.1888(7) 0.084(5) Uani 1 1 d .
H94A H -0.1412 1.0928 0.2120 0.125 Uiso 1 1 calc R
H94B H -0.1021 1.1319 0.1497 0.125 Uiso 1 1 calc R
H94C H -0.0705 1.1196 0.2132 0.125 Uiso 1 1 calc R
C95 C 0.0626(10) 1.0166(11) 0.1394(7) 0.087(5) Uani 1 1 d .
H95A H 0.1060 0.9615 0.1308 0.130 Uiso 1 1 calc R
H95B H 0.0823 1.0383 0.1647 0.130 Uiso 1 1 calc R
H95C H 0.0515 1.0527 0.1004 0.130 Uiso 1 1 calc R
C96 C -0.0483(8) 0.7589(7) 0.1414(6) 0.055(3) Uani 1 1 d .
H96A H -0.0373 0.7422 0.1850 0.066 Uiso 1 1 calc R
C97 C -0.1312(10) 0.7528(10) 0.1401(8) 0.094(6) Uani 1 1 d .
H97A H -0.1794 0.7928 0.1649 0.141 Uiso 1 1 calc R
H97B H -0.1245 0.6973 0.1572 0.141 Uiso 1 1 calc R
H97C H -0.1411 0.7643 0.0973 0.141 Uiso 1 1 calc R
C98 C 0.0318(10) 0.6948(10) 0.0992(8) 0.092(5) Uani 1 1 d .
H98A H 0.0826 0.6997 0.1000 0.138 Uiso 1 1 calc R
H98B H 0.0212 0.7072 0.0566 0.138 Uiso 1 1 calc R
H98C H 0.0400 0.6387 0.1155 0.138 Uiso 1 1 calc R
C99 C 0.1583(8) 0.6482(6) 0.6429(5) 0.080(4) Uani 1 1 d GD
C100 C 0.2142(6) 0.6694(8) 0.6605(6) 0.103(6) Uani 1 1 d GD
H10B H 0.2690 0.6283 0.6672 0.123 Uiso 1 1 calc R
C101 C 0.1882(9) 0.7519(10) 0.6683(6) 0.135(8) Uani 1 1 d GDU
H10C H 0.2256 0.7661 0.6801 0.162 Uiso 1 1 calc R
C102 C 0.1063(11) 0.8132(6) 0.6584(6) 0.129(7) Uani 1 1 d GDU
H10D H 0.0889 0.8684 0.6635 0.155 Uiso 1 1 calc R
C103 C 0.0504(7) 0.7920(7) 0.6407(6) 0.141(8) Uani 1 1 d GDU
H10E H -0.0043 0.8331 0.6341 0.170 Uiso 1 1 calc R
C104 C 0.0764(7) 0.7095(9) 0.6330(5) 0.114(7) Uani 1 1 d GD
H10F H 0.0390 0.6954 0.6212 0.137 Uiso 1 1 calc R
C105 C 0.1888(18) 0.5590(13) 0.6382(10) 0.154(10) Uani 1 1 d D
H10G H 0.2474 0.5277 0.6456 0.231 Uiso 1 1 calc R
H10H H 0.1858 0.5529 0.5969 0.231 Uiso 1 1 calc R
H10I H 0.1531 0.5382 0.6692 0.231 Uiso 1 1 calc R
C106 C 0.0215(7) 0.2687(7) 0.1429(6) 0.094(5) Uani 1 1 d G
C107 C 0.0468(8) 0.2857(6) 0.0786(6) 0.098(5) Uani 1 1 d GU
H10J H 0.0076 0.3290 0.0546 0.118 Uiso 1 1 calc R
C108 C 0.1307(9) 0.2382(8) 0.0503(4) 0.104(6) Uani 1 1 d GU
H10K H 0.1476 0.2496 0.0073 0.125 Uiso 1 1 calc R
C109 C 0.1893(7) 0.1736(8) 0.0862(7) 0.127(7) Uani 1 1 d GU
H10L H 0.2454 0.1418 0.0672 0.152 Uiso 1 1 calc R
C110 C 0.1640(8) 0.1565(7) 0.1504(6) 0.112(6) Uani 1 1 d GU
H11B H 0.2032 0.1133 0.1744 0.134 Uiso 1 1 calc R
C111 C 0.0801(9) 0.2041(8) 0.1788(4) 0.083(5) Uani 1 1 d G
H11C H 0.0632 0.1926 0.2218 0.100 Uiso 1 1 calc R
C112 C -0.0726(15) 0.3212(13) 0.1772(10) 0.134(8) Uani 1 1 d .
H11D H -0.1059 0.3636 0.1472 0.200 Uiso 1 1 calc R
H11E H -0.0701 0.3472 0.2095 0.200 Uiso 1 1 calc R
H11F H -0.0990 0.2848 0.1959 0.200 Uiso 1 1 calc R

loop_
_atom_site_aniso_label
_atom_site_aniso_U_11
_atom_site_aniso_U_22
_atom_site_aniso_U_33
_atom_site_aniso_U_23
_atom_site_aniso_U_13
_atom_site_aniso_U_12
Er1 0.0229(2) 0.0213(2) 0.0477(3) -0.00537(18) -0.00725(18) -0.00981(16)
Er2 0.0231(2) 0.0264(2) 0.0398(2) -0.00525(17) -0.00684(17) -0.01371(17)
Er3 0.0187(2) 0.0256(2) 0.0503(3) -0.00960(18) -0.00632(18) -0.00893(16)
N1 0.041(5) 0.024(4) 0.042(5) -0.002(4) -0.023(4) -0.010(3)
N2 0.021(4) 0.012(3) 0.050(5) -0.003(3) -0.006(3) -0.008(3)
N3 0.032(4) 0.033(4) 0.033(4) -0.006(3) 0.008(3) -0.026(4)
N4 0.019(3) 0.021(4) 0.032(4) -0.004(3) 0.001(3) -0.012(3)
N5 0.010(3) 0.022(4) 0.029(4) -0.007(3) 0.000(3) -0.004(3)
N6 0.029(4) 0.027(4) 0.025(4) -0.007(3) -0.004(3) -0.016(3)
C1 0.033(5) 0.026(5) 0.026(5) 0.003(4) -0.002(4) -0.019(4)
C2 0.040(6) 0.042(6) 0.033(5) -0.013(4) -0.001(4) -0.020(5)
C3 0.021(5) 0.028(5) 0.088(9) -0.003(5) -0.013(5) -0.006(4)
C4 0.091(10) 0.050(7) 0.097(10) 0.017(7) -0.042(8) -0.058(7)
C5 0.030(5) 0.020(5) 0.073(7) 0.002(5) -0.014(5) -0.021(4)
C6 0.023(4) 0.022(4) 0.040(5) -0.006(4) 0.000(4) -0.014(4)
C7 0.027(5) 0.024(5) 0.048(6) -0.008(4) -0.013(4) -0.010(4)
C8 0.030(5) 0.025(5) 0.053(6) -0.010(4) -0.011(4) -0.010(4)
C9 0.041(6) 0.031(6) 0.069(8) -0.018(5) -0.022(6) -0.003(5)
C10 0.039(6) 0.020(5) 0.058(7) -0.006(5) -0.018(5) -0.002(4)
C11 0.037(6) 0.037(6) 0.061(7) -0.006(5) -0.008(5) -0.019(5)
C12 0.029(5) 0.030(5) 0.054(6) -0.005(5) -0.008(4) -0.020(4)
C13 0.028(5) 0.023(5) 0.042(6) -0.015(4) -0.010(4) -0.002(4)
C14 0.035(5) 0.037(6) 0.053(6) -0.016(5) -0.011(5) -0.013(4)
C15 0.074(9) 0.079(9) 0.052(7) -0.025(6) -0.011(6) -0.049(7)
C16 0.090(10) 0.085(10) 0.064(9) -0.025(7) -0.012(8) -0.057(9)
C17 0.068(8) 0.073(9) 0.040(7) -0.015(6) -0.001(6) -0.032(7)
C18 0.047(6) 0.044(6) 0.037(6) -0.007(5) -0.004(5) -0.021(5)
C19 0.040(6) 0.073(8) 0.054(7) -0.032(6) -0.001(5) -0.024(6)
C20 0.059(8) 0.061(8) 0.076(9) -0.022(7) -0.006(6) -0.038(6)
C21 0.026(6) 0.097(10) 0.082(9) -0.048(8) 0.019(6) -0.036(6)
C22 0.072(9) 0.070(8) 0.037(6) -0.004(6) 0.006(6) -0.049(7)
C23 0.059(11) 0.087(13) 0.31(3) 0.072(17) -0.038(15) -0.047(10)
C24 0.099(13) 0.080(12) 0.154(18) -0.028(12) 0.027(12) -0.054(11)
C25 0.026(5) 0.019(4) 0.048(6) -0.013(4) -0.010(4) -0.008(4)
C26 0.032(5) 0.020(4) 0.044(6) -0.007(4) -0.008(4) -0.014(4)
C27 0.034(5) 0.029(5) 0.059(7) 0.001(5) -0.014(5) -0.018(4)
C28 0.041(6) 0.049(6) 0.031(5) -0.005(5) -0.012(4) -0.016(5)
C29 0.043(6) 0.043(6) 0.034(6) -0.009(5) -0.005(4) -0.017(5)
C30 0.032(5) 0.017(4) 0.041(5) 0.002(4) 0.000(4) -0.021(4)
C31 0.020(4) 0.027(5) 0.055(6) -0.013(4) -0.007(4) 0.000(4)
C32 0.023(5) 0.034(6) 0.074(8) -0.013(5) -0.007(5) -0.001(4)
C33 0.035(6) 0.054(7) 0.071(8) -0.024(6) -0.002(5) -0.018(5)
C34 0.037(5) 0.026(5) 0.037(5) 0.002(4) -0.007(4) -0.019(4)
C35 0.034(5) 0.037(6) 0.062(7) 0.010(5) -0.018(5) -0.027(5)
C36 0.044(6) 0.046(7) 0.067(8) -0.011(6) -0.007(6) -0.021(5)
C37 0.046(6) 0.029(5) 0.029(5) 0.010(4) -0.008(4) -0.033(4)
C38 0.023(5) 0.032(5) 0.049(6) -0.002(4) -0.010(4) -0.017(4)
C39 0.048(6) 0.045(6) 0.041(6) -0.010(5) -0.006(5) -0.030(5)
C40 0.043(6) 0.044(6) 0.069(8) -0.005(5) -0.012(5) -0.032(5)
C41 0.042(6) 0.041(6) 0.062(7) -0.007(5) -0.011(5) -0.031(5)
C42 0.035(5) 0.039(6) 0.054(7) -0.001(5) -0.012(5) -0.021(5)
C43 0.027(5) 0.034(5) 0.054(6) -0.009(5) -0.006(4) -0.014(4)
C44 0.050(7) 0.051(7) 0.056(7) -0.025(6) 0.013(5) -0.040(6)
C45 0.059(8) 0.060(8) 0.100(11) -0.046(8) 0.033(8) -0.045(7)
C46 0.053(8) 0.081(11) 0.111(13) -0.052(10) 0.042(9) -0.040(8)
C47 0.132(17) 0.140(17) 0.088(13) -0.086(13) 0.087(13) -0.100(15)
C48 0.143(16) 0.110(13) 0.040(7) -0.026(8) 0.030(9) -0.095(13)
C49 0.090(10) 0.075(9) 0.056(8) -0.015(7) -0.003(7) -0.065(8)
C50 0.030(6) 0.046(7) 0.127(13) -0.038(8) 0.003(7) -0.014(5)
C51 0.036(7) 0.063(9) 0.22(2) -0.053(12) -0.015(10) -0.016(7)
C52 0.058(9) 0.035(7) 0.25(2) -0.050(11) -0.014(12) -0.015(7)
C53 0.162(16) 0.137(15) 0.045(8) 0.034(8) -0.038(9) -0.134(14)
C54 0.081(10) 0.072(10) 0.092(11) -0.006(8) -0.018(8) -0.041(8)
C55 0.27(3) 0.29(3) 0.035(8) 0.050(12) -0.044(12) -0.26(3)
C56 0.018(4) 0.032(5) 0.032(5) -0.005(4) 0.002(4) -0.018(4)
C57 0.022(4) 0.037(5) 0.041(6) -0.008(4) -0.010(4) -0.015(4)
C58 0.025(5) 0.038(6) 0.048(6) -0.018(5) -0.005(4) -0.005(4)
C59 0.048(7) 0.060(7) 0.040(6) -0.018(6) -0.010(5) -0.018(6)
C60 0.041(6) 0.044(6) 0.040(6) 0.005(5) -0.009(5) -0.027(5)
C61 0.027(5) 0.033(5) 0.030(5) -0.004(4) -0.002(4) -0.017(4)
C62 0.025(5) 0.031(5) 0.067(7) -0.010(5) -0.007(5) -0.012(4)
C63 0.052(7) 0.044(7) 0.074(8) -0.014(6) 0.004(6) -0.029(6)
C64 0.028(5) 0.038(6) 0.078(8) -0.004(6) -0.015(5) -0.001(5)
C65 0.046(6) 0.034(5) 0.053(7) 0.004(5) -0.026(5) -0.020(5)
C66 0.036(6) 0.038(6) 0.114(11) -0.018(7) -0.021(7) -0.012(5)
C67 0.067(8) 0.042(6) 0.066(8) 0.013(6) -0.021(6) -0.037(6)
C68 0.031(5) 0.028(5) 0.034(5) -0.014(4) 0.000(4) -0.019(4)
C69 0.024(4) 0.031(5) 0.038(5) -0.004(4) -0.013(4) -0.013(4)
C70 0.027(5) 0.036(5) 0.048(6) -0.013(5) -0.014(4) -0.004(4)
C71 0.027(5) 0.035(6) 0.072(8) -0.025(5) -0.013(5) 0.009(4)
C72 0.031(5) 0.036(6) 0.063(7) -0.006(5) -0.006(5) -0.004(5)
C73 0.010(4) 0.038(5) 0.060(7) -0.005(5) -0.011(4) -0.008(4)
C74 0.036(5) 0.029(5) 0.040(6) -0.007(4) -0.006(4) -0.016(4)
C75 0.024(4) 0.022(4) 0.037(5) 0.002(4) -0.006(4) -0.013(4)
C76 0.015(4) 0.025(5) 0.050(6) 0.002(4) -0.005(4) -0.011(4)
C77 0.030(5) 0.065(7) 0.052(7) -0.002(6) -0.011(5) -0.024(5)
C78 0.053(7) 0.082(9) 0.039(6) 0.003(6) -0.007(5) -0.037(7)
C79 0.057(7) 0.071(8) 0.046(7) -0.008(6) -0.017(6) -0.033(6)
C80 0.030(5) 0.032(5) 0.033(5) 0.000(4) -0.005(4) -0.017(4)
C81 0.044(6) 0.032(5) 0.061(7) 0.012(5) -0.023(5) -0.029(5)
C82 0.038(6) 0.098(10) 0.089(10) -0.014(8) -0.023(6) -0.044(7)
C83 0.039(6) 0.037(6) 0.078(9) -0.015(6) -0.002(6) -0.011(5)
C84 0.049(6) 0.059(7) 0.028(5) -0.008(5) -0.003(4) -0.040(5)
C85 0.065(8) 0.066(8) 0.078(9) -0.005(7) -0.025(7) -0.040(7)
C86 0.036(6) 0.067(8) 0.064(8) -0.030(6) 0.003(5) -0.021(6)
C87 0.023(5) 0.052(6) 0.039(6) -0.017(5) -0.006(4) -0.008(4)
C88 0.031(5) 0.053(7) 0.043(6) 0.004(5) -0.012(4) -0.022(5)
C89 0.055(7) 0.055(7) 0.045(7) 0.012(6) -0.005(6) -0.026(6)
C90 0.071(8) 0.081(9) 0.029(6) 0.003(6) -0.015(6) -0.041(7)
C91 0.055(7) 0.111(12) 0.025(6) -0.026(7) 0.001(5) -0.039(8)
C92 0.039(6) 0.058(7) 0.042(6) -0.013(5) -0.008(5) -0.020(5)
C93 0.055(7) 0.044(6) 0.042(6) 0.005(5) -0.012(5) -0.031(5)
C94 0.132(14) 0.042(7) 0.089(11) 0.021(7) -0.052(10) -0.045(9)
C95 0.111(12) 0.116(13) 0.083(10) 0.017(9) -0.022(9) -0.099(12)
C96 0.055(7) 0.051(7) 0.071(8) -0.019(6) -0.024(6) -0.023(6)
C97 0.076(10) 0.102(12) 0.134(15) -0.067(11) -0.022(10) -0.038(9)
C98 0.076(10) 0.080(11) 0.124(14) -0.046(10) -0.022(10) -0.021(9)
C99 0.072(10) 0.086(11) 0.062(9) -0.014(8) 0.010(8) -0.028(9)
C100 0.066(11) 0.118(15) 0.105(14) -0.028(11) 0.000(9) -0.027(10)
C101 0.140(11) 0.137(11) 0.135(11) -0.011(8) -0.016(8) -0.073(9)
C102 0.158(11) 0.105(10) 0.101(10) -0.009(8) 0.002(8) -0.052(8)
C103 0.137(11) 0.137(11) 0.120(11) -0.002(8) -0.024(8) -0.041(8)
C104 0.091(13) 0.120(15) 0.069(11) -0.019(10) -0.002(9) -0.001(11)
C105 0.26(3) 0.104(16) 0.129(18) -0.013(14) -0.067(19) -0.086(19)
C106 0.111(14) 0.066(10) 0.120(15) -0.024(10) 0.010(12) -0.061(10)
C107 0.106(9) 0.089(8) 0.104(9) -0.012(7) -0.034(7) -0.040(7)
C108 0.129(10) 0.108(9) 0.098(9) -0.030(7) -0.028(7) -0.059(7)
C109 0.139(11) 0.120(10) 0.153(11) -0.022(8) -0.030(8) -0.078(8)
C110 0.126(10) 0.110(9) 0.129(10) -0.016(8) -0.018(8) -0.077(8)
C111 0.137(15) 0.079(11) 0.073(10) 0.004(8) -0.037(10) -0.075(11)
C112 0.17(2) 0.119(17) 0.127(18) -0.004(14) -0.031(16) -0.076(17)

loop_
_atom_type_symbol
_atom_type_description
_atom_type_scat_dispersion_real
_atom_type_scat_dispersion_imag
_atom_type_scat_source
C C 0.0033 0.0016 'International Tables Vol C Tables 4.2.6.8 and 6.1.1.4'
H H 0.0000 0.0000 'International Tables Vol C Tables 4.2.6.8 and 6.1.1.4'
N N 0.0061 0.0033 'International Tables Vol C Tables 4.2.6.8 and 6.1.1.4'
Er Er -0.2586 4.9576 'International Tables Vol C Tables 4.2.6.8 and 6.1.1.4'

loop_
_geom_angle_atom_site_label_1
_geom_angle_atom_site_label_2
_geom_angle_atom_site_label_3
_geom_angle
N2 Er1 C1 98.3(3)
N2 Er1 N1 56.3(3)
C1 Er1 N1 152.5(3)
N2 Er1 C5 107.3(3)
C1 Er1 C5 88.4(3)
N1 Er1 C5 89.5(3)
N2 Er1 C3 102.7(3)
C1 Er1 C3 88.4(3)
N1 Er1 C3 106.5(3)
C5 Er1 C3 149.9(3)
N2 Er1 C2 178.4(3)
C1 Er1 C2 81.6(3)
N1 Er1 C2 124.0(3)
C5 Er1 C2 74.2(3)
C3 Er1 C2 75.7(3)
N2 Er1 C6 28.7(3)
C1 Er1 C6 126.6(3)
N1 Er1 C6 27.7(3)
C5 Er1 C6 100.2(3)
C3 Er1 C6 105.6(3)
C2 Er1 C6 151.6(3)
N2 Er1 Er3 131.96(18)
C1 Er1 Er3 47.9(2)
N1 Er1 Er3 139.83(18)
C5 Er1 Er3 50.6(2)
C3 Er1 Er3 108.0(2)
C2 Er1 Er3 49.0(2)
C6 Er1 Er3 145.45(17)
N2 Er1 Er2 126.81(18)
C1 Er1 Er2 48.0(2)
N1 Er1 Er2 154.7(2)
C5 Er1 Er2 110.35(19)
C3 Er1 Er2 48.8(2)
C2 Er1 Er2 52.1(2)
C6 Er1 Er2 147.98(18)
Er3 Er1 Er2 60.702(15)
N4 Er2 N3 56.7(2)
N4 Er2 C1 102.6(3)
N3 Er2 C1 155.8(3)
N4 Er2 C3 117.1(3)
N3 Er2 C3 90.9(3)
C1 Er2 C3 88.1(3)
N4 Er2 C4 89.4(3)
N3 Er2 C4 107.5(3)
C1 Er2 C4 82.6(4)
C3 Er2 C4 153.3(4)
N4 Er2 C2 165.3(3)
N3 Er2 C2 122.1(3)
C1 Er2 C2 81.1(3)
C3 Er2 C2 77.0(3)
C4 Er2 C2 76.9(4)
N4 Er2 C37 28.9(2)
N3 Er2 C37 27.9(2)
C1 Er2 C37 130.8(3)
C3 Er2 C37 106.4(3)
C4 Er2 C37 98.5(3)
C2 Er2 C37 147.4(3)
N4 Er2 Er1 138.80(17)
N3 Er2 Er1 140.73(18)
C1 Er2 Er1 46.3(2)
C3 Er2 Er1 50.0(2)
C4 Er2 Er1 108.1(2)
C2 Er2 Er1 53.0(2)
C37 Er2 Er1 151.39(18)
N4 Er2 Er3 124.74(16)
N3 Er2 Er3 153.56(19)
C1 Er2 Er3 46.9(2)
C3 Er2 Er3 107.6(2)
C4 Er2 Er3 49.1(2)
C2 Er2 Er3 48.5(2)
C37 Er2 Er3 145.7(2)
Er1 Er2 Er3 59.082(12)
N5 Er3 N6 57.8(2)
N5 Er3 C1 112.0(3)
N6 Er3 C1 169.6(3)
N5 Er3 C2 162.8(3)
N6 Er3 C2 105.0(3)
C1 Er3 C2 85.2(3)
N5 Er3 C4 99.5(4)
N6 Er3 C4 96.0(3)
C1 Er3 C4 83.4(4)
C2 Er3 C4 80.1(4)
N5 Er3 C5 104.1(3)
N6 Er3 C5 97.0(3)
C1 Er3 C5 87.3(3)
C2 Er3 C5 77.5(3)
C4 Er3 C5 156.4(4)
N5 Er3 C68 28.5(2)
N6 Er3 C68 29.3(2)
C1 Er3 C68 140.3(3)
C2 Er3 C68 134.2(3)
C4 Er3 C68 97.3(4)
C5 Er3 C68 103.6(3)
N5 Er3 Er1 139.21(17)
N6 Er3 Er1 141.55(16)
C1 Er3 Er1 47.0(2)
C2 Er3 Er1 54.4(2)
C4 Er3 Er1 109.5(3)
C5 Er3 Er1 50.2(2)
C68 Er3 Er1 153.16(17)
N5 Er3 Er2 138.33(16)
N6 Er3 Er2 137.84(17)
C1 Er3 Er2 47.6(2)
C2 Er3 Er2 52.9(2)
C4 Er3 Er2 49.3(3)
C5 Er3 Er2 109.5(2)
C68 Er3 Er2 146.58(17)
Er1 Er3 Er2 60.216(13)
C6 N1 C13 126.2(8)
C6 N1 Er1 94.4(5)
C13 N1 Er1 138.0(6)
C6 N2 C25 124.2(7)
C6 N2 Er1 95.6(6)
C25 N2 Er1 139.7(5)
C37 N3 C44 126.5(8)
C37 N3 Er2 95.2(5)
C44 N3 Er2 138.4(6)
C37 N4 C56 123.6(7)
C37 N4 Er2 96.0(5)
C56 N4 Er2 139.3(5)
C68 N5 C75 119.0(7)
C68 N5 Er3 97.5(5)
C75 N5 Er3 142.1(5)
C68 N6 C87 121.0(7)
C68 N6 Er3 92.5(5)
C87 N6 Er3 145.1(6)
Er1 C1 Er3 85.1(3)
Er1 C1 Er2 85.7(3)
Er3 C1 Er2 85.5(3)
Er3 C2 Er2 78.7(3)
Er3 C2 Er1 76.6(3)
Er2 C2 Er1 74.9(3)
Er2 C3 Er1 81.1(3)
Er3 C4 Er2 81.6(4)
Er1 C5 Er3 79.3(2)
N1 C6 N2 113.6(8)
N1 C6 C7 123.4(8)
N2 C6 C7 122.8(8)
N1 C6 Er1 58.0(5)
N2 C6 Er1 55.7(4)
C7 C6 Er1 173.6(6)
C8 C7 C12 120.5(9)
C8 C7 C6 119.6(9)
C12 C7 C6 119.9(8)
C7 C8 C9 120.7(10)
C7 C8 H8A 119.7
C9 C8 H8A 119.7
C10 C9 C8 119.8(10)
C10 C9 H9A 120.1
C8 C9 H9A 120.1
C11 C10 C9 119.9(10)
C11 C10 H10A 120.0
C9 C10 H10A 120.0
C10 C11 C12 121.6(11)
C10 C11 H11A 119.2
C12 C11 H11A 119.2
C7 C12 C11 117.4(9)
C7 C12 H12A 121.3
C11 C12 H12A 121.3
C14 C13 C18 119.6(9)
C14 C13 N1 121.1(9)
C18 C13 N1 119.2(9)
C15 C14 C13 119.1(10)
C15 C14 C19 117.3(10)
C13 C14 C19 123.6(9)
C16 C15 C14 121.5(11)
C16 C15 H15A 119.2
C14 C15 H15A 119.2
C15 C16 C17 120.4(11)
C15 C16 H16A 119.8
C17 C16 H16A 119.8
C18 C17 C16 119.7(11)
C18 C17 H17A 120.2
C16 C17 H17A 120.2
C17 C18 C13 119.6(10)
C17 C18 C22 119.0(10)
C13 C18 C22 121.4(9)
C14 C19 C20 116.0(9)
C14 C19 C21 111.2(10)
C20 C19 C21 106.3(10)
C14 C19 H19A 107.7
C20 C19 H19A 107.7
C21 C19 H19A 107.7
C19 C20 H20A 109.5
C19 C20 H20B 109.5
H20A C20 H20B 109.5
C19 C20 H20C 109.5
H20A C20 H20C 109.5
H20B C20 H20C 109.5
C19 C21 H21A 109.5
C19 C21 H21B 109.5
H21A C21 H21B 109.5
C19 C21 H21C 109.5
H21A C21 H21C 109.5
H21B C21 H21C 109.5
C23 C22 C24 106.1(12)
C23 C22 C18 114.3(12)
C24 C22 C18 116.7(13)
C23 C22 H22A 106.3
C24 C22 H22A 106.3
C18 C22 H22A 106.3
C22 C23 H23A 109.5
C22 C23 H23B 109.5
H23A C23 H23B 109.5
C22 C23 H23C 109.5
H23A C23 H23C 109.5
H23B C23 H23C 109.5
C22 C24 H24A 109.5
C22 C24 H24B 109.5
H24A C24 H24B 109.5
C22 C24 H24C 109.5
H24A C24 H24C 109.5
H24B C24 H24C 109.5
C26 C25 C30 120.8(9)
C26 C25 N2 123.2(8)
C30 C25 N2 115.9(7)
C25 C26 C27 119.8(9)
C25 C26 C31 122.2(9)
C27 C26 C31 117.8(8)
C26 C27 C28 122.1(9)
C26 C27 H27A 118.9
C28 C27 H27A 118.9
C27 C28 C29 118.6(9)
C27 C28 H28A 120.7
C29 C28 H28A 120.7
C28 C29 C30 121.0(9)
C28 C29 H29A 119.5
C30 C29 H29A 119.5
C29 C30 C25 117.5(8)
C29 C30 C34 120.1(8)
C25 C30 C34 122.4(8)
C33 C31 C32 113.2(8)
C33 C31 C26 110.0(8)
C32 C31 C26 110.7(8)
C33 C31 H31A 107.6
C32 C31 H31A 107.6
C26 C31 H31A 107.6
C31 C32 H32A 109.5
C31 C32 H32B 109.5
H32A C32 H32B 109.5
C31 C32 H32C 109.5
H32A C32 H32C 109.5
H32B C32 H32C 109.5
C31 C33 H33A 109.5
C31 C33 H33B 109.5
H33A C33 H33B 109.5
C31 C33 H33C 109.5
H33A C33 H33C 109.5
H33B C33 H33C 109.5
C30 C34 C35 111.6(7)
C30 C34 C36 112.1(8)
C35 C34 C36 107.6(8)
C30 C34 H34A 108.5
C35 C34 H34A 108.5
C36 C34 H34A 108.5
C34 C35 H35A 109.5
C34 C35 H35B 109.5
H35A C35 H35B 109.5
C34 C35 H35C 109.5
H35A C35 H35C 109.5
H35B C35 H35C 109.5
C34 C36 H36A 109.5
C34 C36 H36B 109.5
H36A C36 H36B 109.5
C34 C36 H36C 109.5
H36A C36 H36C 109.5
H36B C36 H36C 109.5
N3 C37 N4 111.9(7)
N3 C37 C38 123.8(8)
N4 C37 C38 124.2(8)
N3 C37 Er2 56.9(4)
N4 C37 Er2 55.1(4)
C38 C37 Er2 175.9(7)
C43 C38 C39 119.9(8)
C43 C38 C37 119.3(8)
C39 C38 C37 120.8(8)
C40 C39 C38 118.7(10)
C40 C39 H39A 120.7
C38 C39 H39A 120.7
C41 C40 C39 121.8(10)
C41 C40 H40A 119.1
C39 C40 H40A 119.1
C40 C41 C42 119.4(9)
C40 C41 H41A 120.3
C42 C41 H41A 120.3
C43 C42 C41 120.1(10)
C43 C42 H42A 120.0
C41 C42 H42A 120.0
C38 C43 C42 120.0(10)
C38 C43 H43A 120.0
C42 C43 H43A 120.0
C49 C44 N3 119.7(11)
C49 C44 C45 120.6(12)
N3 C44 C45 119.4(11)
C46 C45 C44 117.6(16)
C46 C45 C50 118.5(14)
C44 C45 C50 123.8(11)
C47 C46 C45 122.5(16)
C47 C46 H46A 118.8
C45 C46 H46A 118.8
C46 C47 C48 120.5(13)
C46 C47 H47A 119.7
C48 C47 H47A 119.7
C49 C48 C47 114.9(15)
C49 C48 H48A 122.5
C47 C48 H48A 122.5
C44 C49 C48 123.2(15)
C44 C49 C53 122.4(11)
C48 C49 C53 114.3(14)
C45 C50 C52 111.0(13)
C45 C50 C51 116.7(13)
C52 C50 C51 109.2(11)
C45 C50 H50A 106.4
C52 C50 H50A 106.4
C51 C50 H50A 106.4
C50 C51 H51A 109.5
C50 C51 H51B 109.5
H51A C51 H51B 109.5
C50 C51 H51C 109.5
H51A C51 H51C 109.5
H51B C51 H51C 109.5
C50 C52 H52A 109.5
C50 C52 H52B 109.5
H52A C52 H52B 109.5
C50 C52 H52C 109.5
H52A C52 H52C 109.5
H52B C52 H52C 109.5
C49 C53 C54 112.7(11)
C49 C53 C55 110.4(16)
C54 C53 C55 113.3(14)
C49 C53 H53A 106.7
C54 C53 H53A 106.7
C55 C53 H53A 106.7
C53 C54 H54A 109.5
C53 C54 H54B 109.5
H54A C54 H54B 109.5
C53 C54 H54C 109.5
H54A C54 H54C 109.5
H54B C54 H54C 109.5
C53 C55 H55A 109.5
C53 C55 H55B 109.5
H55A C55 H55B 109.5
C53 C55 H55C 109.5
H55A C55 H55C 109.5
H55B C55 H55C 109.5
C57 C56 C61 121.2(8)
C57 C56 N4 123.1(8)
C61 C56 N4 115.6(7)
C58 C57 C56 117.1(9)
C58 C57 C62 118.5(9)
C56 C57 C62 124.3(8)
C59 C58 C57 123.2(10)
C59 C58 H58A 118.4
C57 C58 H58A 118.4
C58 C59 C60 119.1(10)
C58 C59 H59A 120.4
C60 C59 H59A 120.4
C61 C60 C59 122.3(10)
C61 C60 H60A 118.9
C59 C60 H60A 118.9
C60 C61 C56 116.9(8)
C60 C61 C65 120.8(9)
C56 C61 C65 122.3(8)
C57 C62 C64 112.1(9)
C57 C62 C63 110.4(9)
C64 C62 C63 109.1(9)
C57 C62 H62A 108.4
C64 C62 H62A 108.4
C63 C62 H62A 108.4
C62 C63 H63A 109.5
C62 C63 H63B 109.5
H63A C63 H63B 109.5
C62 C63 H63C 109.5
H63A C63 H63C 109.5
H63B C63 H63C 109.5
C62 C64 H64A 109.5
C62 C64 H64B 109.5
H64A C64 H64B 109.5
C62 C64 H64C 109.5
H64A C64 H64C 109.5
H64B C64 H64C 109.5
C61 C65 C67 114.0(9)
C61 C65 C66 111.1(8)
C67 C65 C66 108.8(9)
C61 C65 H65A 107.6
C67 C65 H65A 107.6
C66 C65 H65A 107.6
C65 C66 H66A 109.5
C65 C66 H66B 109.5
H66A C66 H66B 109.5
C65 C66 H66C 109.5
H66A C66 H66C 109.5
H66B C66 H66C 109.5
C65 C67 H67A 109.5
C65 C67 H67B 109.5
H67A C67 H67B 109.5
C65 C67 H67C 109.5
H67A C67 H67C 109.5
H67B C67 H67C 109.5
N5 C68 N6 111.9(7)
N5 C68 C69 124.7(8)
N6 C68 C69 123.4(8)
N5 C68 Er3 53.9(4)
N6 C68 Er3 58.2(4)
C69 C68 Er3 174.5(6)
C74 C69 C70 116.5(8)
C74 C69 C68 124.6(8)
C70 C69 C68 118.8(7)
C71 C70 C69 120.2(9)
C71 C70 H70A 119.9
C69 C70 H70A 119.9
C72 C71 C70 120.7(10)
C72 C71 H71A 119.6
C70 C71 H71A 119.6
C71 C72 C73 121.0(9)
C71 C72 H72A 119.5
C73 C72 H72A 119.5
C74 C73 C72 119.0(9)
C74 C73 H73A 120.5
C72 C73 H73A 120.5
C73 C74 C69 122.6(9)
C73 C74 H74A 118.7
C69 C74 H74A 118.7
C80 C75 C76 120.4(8)
C80 C75 N5 119.1(7)
C76 C75 N5 120.1(8)
C77 C76 C75 117.1(9)
C77 C76 C81 121.4(9)
C75 C76 C81 121.4(8)
C76 C77 C78 123.2(10)
C76 C77 H77A 118.4
C78 C77 H77A 118.4
C79 C78 C77 119.5(11)
C79 C78 H78A 120.2
C77 C78 H78A 120.2
C78 C79 C80 121.0(10)
C78 C79 H79A 119.5
C80 C79 H79A 119.5
C79 C80 C75 118.6(9)
C79 C80 C84 119.7(9)
C75 C80 C84 121.6(8)
C76 C81 C83 109.6(8)
C76 C81 C82 110.7(9)
C83 C81 C82 109.1(9)
C76 C81 H81A 109.2
C83 C81 H81A 109.2
C82 C81 H81A 109.2
C81 C82 H82A 109.5
C81 C82 H82B 109.5
H82A C82 H82B 109.5
C81 C82 H82C 109.5
H82A C82 H82C 109.5
H82B C82 H82C 109.5
C81 C83 H83A 109.5
C81 C83 H83B 109.5
H83A C83 H83B 109.5
C81 C83 H83C 109.5
H83A C83 H83C 109.5
H83B C83 H83C 109.5
C86 C84 C85 109.2(8)
C86 C84 C80 111.7(9)
C85 C84 C80 111.9(9)
C86 C84 H84A 108.0
C85 C84 H84A 108.0
C80 C84 H84A 108.0
C84 C85 H85A 109.5
C84 C85 H85B 109.5
H85A C85 H85B 109.5
C84 C85 H85C 109.5
H85A C85 H85C 109.5
H85B C85 H85C 109.5
C84 C86 H86A 109.5
C84 C86 H86B 109.5
H86A C86 H86B 109.5
C84 C86 H86C 109.5
H86A C86 H86C 109.5
H86B C86 H86C 109.5
C88 C87 C92 121.6(9)
C88 C87 N6 122.7(8)
C92 C87 N6 115.7(9)
C89 C88 C87 118.3(10)
C89 C88 C93 119.9(10)
C87 C88 C93 121.7(9)
C88 C89 C90 123.4(12)
C88 C89 H89A 118.3
C90 C89 H89A 118.3
C91 C90 C89 117.8(11)
C91 C90 H90A 121.1
C89 C90 H90A 121.1
C90 C91 C92 123.6(11)
C90 C91 H91A 118.2
C92 C91 H91A 118.2
C87 C92 C91 115.1(11)
C87 C92 C96 123.1(10)
C91 C92 C96 121.7(10)
C94 C93 C88 113.8(10)
C94 C93 C95 110.2(11)
C88 C93 C95 108.3(10)
C94 C93 H93A 108.1
C88 C93 H93A 108.1
C95 C93 H93A 108.1
C93 C94 H94A 109.5
C93 C94 H94B 109.5
H94A C94 H94B 109.5
C93 C94 H94C 109.5
H94A C94 H94C 109.5
H94B C94 H94C 109.5
C93 C95 H95A 109.5
C93 C95 H95B 109.5
H95A C95 H95B 109.5
C93 C95 H95C 109.5
H95A C95 H95C 109.5
H95B C95 H95C 109.5
C92 C96 C97 112.5(11)
C92 C96 C98 111.4(11)
C97 C96 C98 110.2(10)
C92 C96 H96A 107.5
C97 C96 H96A 107.5
C98 C96 H96A 107.5
C96 C97 H97A 109.5
C96 C97 H97B 109.5
H97A C97 H97B 109.5
C96 C97 H97C 109.5
H97A C97 H97C 109.5
H97B C97 H97C 109.5
C96 C98 H98A 109.5
C96 C98 H98B 109.5
H98A C98 H98B 109.5
C96 C98 H98C 109.5
H98A C98 H98C 109.5
H98B C98 H98C 109.5
C100 C99 C104 120.0
C100 C99 C105 117.0(14)
C104 C99 C105 122.9(14)
C101 C100 C99 120.0
C101 C100 H10B 120.0
C99 C100 H10B 120.0
C100 C101 C102 120.0
C100 C101 H10C 120.0
C102 C101 H10C 120.0
C103 C102 C101 120.0
C103 C102 H10D 120.0
C101 C102 H10D 120.0
C102 C103 C104 120.0
C102 C103 H10E 120.0
C104 C103 H10E 120.0
C103 C104 C99 120.0
C103 C104 H10F 120.0
C99 C104 H10F 120.0
C99 C105 H10G 109.5
C99 C105 H10H 109.5
H10G C105 H10H 109.5
C99 C105 H10I 109.5
H10G C105 H10I 109.5
H10H C105 H10I 109.5
C107 C106 C111 120.0
C107 C106 C112 121.8(12)
C111 C106 C112 118.2(12)
C106 C107 C108 120.0
C106 C107 H10J 120.0
C108 C107 H10J 120.0
C107 C108 C109 120.0
C107 C108 H10K 120.0
C109 C108 H10K 120.0
C110 C109 C108 120.0
C110 C109 H10L 120.0
C108 C109 H10L 120.0
C111 C110 C109 120.0
C111 C110 H11B 120.0
C109 C110 H11B 120.0
C110 C111 C106 120.0
C110 C111 H11C 120.0
C106 C111 H11C 120.0
C106 C112 H11D 109.5
C106 C112 H11E 109.5
H11D C112 H11E 109.5
C106 C112 H11F 109.5
H11D C112 H11F 109.5
H11E C112 H11F 109.5

loop_
_geom_bond_atom_site_label_1
_geom_bond_atom_site_label_2
_geom_bond_distance
Er1 N2 2.311(7)
Er1 C1 2.357(9)
Er1 N1 2.366(7)
Er1 C5 2.510(9)
Er1 C3 2.520(10)
Er1 C2 2.686(10)
Er1 C6 2.783(8)
Er1 Er3 3.2112(6)
Er1 Er2 3.2486(6)
Er2 N4 2.334(7)
Er2 N3 2.381(7)
Er2 C1 2.419(8)
Er2 C3 2.475(10)
Er2 C4 2.504(14)
Er2 C2 2.655(9)
Er2 C37 2.829(8)
Er2 Er3 3.2643(6)
Er3 N5 2.287(6)
Er3 N6 2.387(7)
Er3 C1 2.391(9)
Er3 C2 2.492(9)
Er3 C4 2.494(11)
Er3 C5 2.524(9)
Er3 C68 2.806(9)
N1 C6 1.296(12)
N1 C13 1.433(11)
N2 C6 1.343(11)
N2 C25 1.434(12)
N3 C37 1.328(11)
N3 C44 1.412(12)
N4 C37 1.375(11)
N4 C56 1.447(11)
N5 C68 1.352(11)
N5 C75 1.465(11)
N6 C68 1.374(11)
N6 C87 1.444(12)
C6 C7 1.548(12)
C7 C8 1.345(13)
C7 C12 1.370(14)
C8 C9 1.382(14)
C8 H8A 0.9300
C9 C10 1.365(16)
C9 H9A 0.9300
C10 C11 1.318(14)
C10 H10A 0.9300
C11 C12 1.422(14)
C11 H11A 0.9300
C12 H12A 0.9300
C13 C14 1.407(14)
C13 C18 1.428(14)
C14 C15 1.380(14)
C14 C19 1.469(15)
C15 C16 1.375(18)
C15 H15A 0.9300
C16 C17 1.402(18)
C16 H16A 0.9300
C17 C18 1.385(15)
C17 H17A 0.9300
C18 C22 1.487(15)
C19 C20 1.531(17)
C19 C21 1.585(15)
C19 H19A 0.9800
C20 H20A 0.9600
C20 H20B 0.9600
C20 H20C 0.9600
C21 H21A 0.9600
C21 H21B 0.9600
C21 H21C 0.9600
C22 C23 1.44(2)
C22 C24 1.47(2)
C22 H22A 0.9800
C23 H23A 0.9600
C23 H23B 0.9600
C23 H23C 0.9600
C24 H24A 0.9600
C24 H24B 0.9600
C24 H24C 0.9600
C25 C26 1.379(12)
C25 C30 1.427(12)
C26 C27 1.379(14)
C26 C31 1.565(13)
C27 C28 1.388(14)
C27 H27A 0.9300
C28 C29 1.398(14)
C28 H28A 0.9300
C29 C30 1.421(13)
C29 H29A 0.9300
C30 C34 1.506(12)
C31 C33 1.495(14)
C31 C32 1.519(13)
C31 H31A 0.9800
C32 H32A 0.9600
C32 H32B 0.9600
C32 H32C 0.9600
C33 H33A 0.9600
C33 H33B 0.9600
C33 H33C 0.9600
C34 C35 1.563(12)
C34 C36 1.575(14)
C34 H34A 0.9800
C35 H35A 0.9600
C35 H35B 0.9600
C35 H35C 0.9600
C36 H36A 0.9600
C36 H36B 0.9600
C36 H36C 0.9600
C37 C38 1.484(12)
C38 C43 1.381(13)
C38 C39 1.413(14)
C39 C40 1.371(13)
C39 H39A 0.9300
C40 C41 1.370(15)
C40 H40A 0.9300
C41 C42 1.391(14)
C41 H41A 0.9300
C42 C43 1.384(13)
C42 H42A 0.9300
C43 H43A 0.9300
C44 C49 1.324(17)
C44 C45 1.434(18)
C45 C46 1.380(19)
C45 C50 1.48(2)
C46 C47 1.31(3)
C46 H46A 0.9300
C47 C48 1.50(3)
C47 H47A 0.9300
C48 C49 1.383(18)
C48 H48A 0.9300
C49 C53 1.54(2)
C50 C52 1.521(16)
C50 C51 1.553(18)
C50 H50A 0.9800
C51 H51A 0.9600
C51 H51B 0.9600
C51 H51C 0.9600
C52 H52A 0.9600
C52 H52B 0.9600
C52 H52C 0.9600
C53 C54 1.54(2)
C53 C55 1.569(19)
C53 H53A 0.9800
C54 H54A 0.9600
C54 H54B 0.9600
C54 H54C 0.9600
C55 H55A 0.9600
C55 H55B 0.9600
C55 H55C 0.9600
C56 C57 1.418(12)
C56 C61 1.424(12)
C57 C58 1.366(13)
C57 C62 1.518(14)
C58 C59 1.350(15)
C58 H58A 0.9300
C59 C60 1.393(15)
C59 H59A 0.9300
C60 C61 1.365(13)
C60 H60A 0.9300
C61 C65 1.500(13)
C62 C64 1.530(13)
C62 C63 1.532(14)
C62 H62A 0.9800
C63 H63A 0.9600
C63 H63B 0.9600
C63 H63C 0.9600
C64 H64A 0.9600
C64 H64B 0.9600
C64 H64C 0.9600
C65 C67 1.545(15)
C65 C66 1.562(14)
C65 H65A 0.9800
C66 H66A 0.9600
C66 H66B 0.9600
C66 H66C 0.9600
C67 H67A 0.9600
C67 H67B 0.9600
C67 H67C 0.9600
C68 C69 1.451(12)
C69 C74 1.398(12)
C69 C70 1.406(13)
C70 C71 1.375(12)
C70 H70A 0.9300
C71 C72 1.354(15)
C71 H71A 0.9300
C72 C73 1.367(14)
C72 H72A 0.9300
C73 C74 1.359(12)
C73 H73A 0.9300
C74 H74A 0.9300
C75 C80 1.401(13)
C75 C76 1.417(12)
C76 C77 1.365(14)
C76 C81 1.507(14)
C77 C78 1.366(16)
C77 H77A 0.9300
C78 C79 1.357(16)
C78 H78A 0.9300
C79 C80 1.390(14)
C79 H79A 0.9300
C80 C84 1.538(13)
C81 C83 1.509(14)
C81 C82 1.544(13)
C81 H81A 0.9800
C82 H82A 0.9600
C82 H82B 0.9600
C82 H82C 0.9600
C83 H83A 0.9600
C83 H83B 0.9600
C83 H83C 0.9600
C84 C86 1.506(15)
C84 C85 1.535(16)
C84 H84A 0.9800
C85 H85A 0.9600
C85 H85B 0.9600
C85 H85C 0.9600
C86 H86A 0.9600
C86 H86B 0.9600
C86 H86C 0.9600
C87 C88 1.415(15)
C87 C92 1.421(14)
C88 C89 1.355(15)
C88 C93 1.484(15)
C89 C90 1.394(17)
C89 H89A 0.9300
C90 C91 1.355(18)
C90 H90A 0.9300
C91 C92 1.436(16)
C91 H91A 0.9300
C92 C96 1.511(16)
C93 C94 1.474(17)
C93 C95 1.562(17)
C93 H93A 0.9800
C94 H94A 0.9600
C94 H94B 0.9600
C94 H94C 0.9600
C95 H95A 0.9600
C95 H95B 0.9600
C95 H95C 0.9600
C96 C97 1.549(17)
C96 C98 1.587(18)
C96 H96A 0.9800
C97 H97A 0.9600
C97 H97B 0.9600
C97 H97C 0.9600
C98 H98A 0.9600
C98 H98B 0.9600
C98 H98C 0.9600
C99 C100 1.3900
C99 C104 1.3900
C99 C105 1.47(2)
C100 C101 1.3900
C100 H10B 0.9300
C101 C102 1.3900
C101 H10C 0.9300
C102 C103 1.3900
C102 H10D 0.9300
C103 C104 1.3900
C103 H10E 0.9300
C104 H10F 0.9300
C105 H10G 0.9600
C105 H10H 0.9600
C105 H10I 0.9600
C106 C107 1.3900
C106 C111 1.3900
C106 C112 1.57(2)
C107 C108 1.3900
C107 H10J 0.9300
C108 C109 1.3900
C108 H10K 0.9300
C109 C110 1.3900
C109 H10L 0.9300
C110 C111 1.3900
C110 H11B 0.9300
C111 H11C 0.9300
C112 H11D 0.9600
C112 H11E 0.9600
C112 H11F 0.9600

loop_
_platon_squeeze_void_nr
_platon_squeeze_void_average_x
_platon_squeeze_void_average_y
_platon_squeeze_void_average_z
_platon_squeeze_void_volume
_platon_squeeze_void_count_electrons
_platon_squeeze_void_content
1 0.007 0.009 0.302 10 1 ' '
2 -0.007 -0.009 0.698 10 2 ' '
3 -0.002 0.403 0.392 18 1 ' '
4 -0.030 0.470 1.000 1402 382 ' '
5 0.002 0.597 0.608 18 1 ' '
6 0.500 0.000 0.500 231 57 ' '
